data_4114762
loop_
_publ_author_name
'Li-Cheng Song'
'Hong-Tao Fan'
'Qing-Mei Hu'

_publ_section_title
;
 The First Example of Macrocycles Containing Butterfly Transition Metal
 Cluster Cores via Novel Tandem Reactions
;
_journal_name_full 'Journal of the American Chemical Society'
_journal_page_first 4566
_journal_page_last 4567
_journal_paper_doi 10.1021/ja020151x
_journal_volume 124
_journal_year 2002
_chemical_formula_sum 'C28.5 H22 Fe4 N0 O14.5 S6'
_chemical_formula_weight 1012.22
_chemical_name_systematic
; 
 ? 
;
_space_group_IT_number 2
_symmetry_cell_setting triclinic
_symmetry_space_group_name_Hall '-P 1'
_symmetry_space_group_name_H-M 'P -1'
_atom_sites_solution_hydrogens geom
_atom_sites_solution_primary direct
_atom_sites_solution_secondary difmap
_audit_creation_method SHELXL-97
_cell_angle_alpha 104.457(8)
_cell_angle_beta 97.953(8)
_cell_angle_gamma 102.998(8)
_cell_formula_units_Z 2
_cell_length_a 8.198(3)
_cell_length_b 14.912(6)
_cell_length_c 19.402(7)
_cell_measurement_temperature 293(2)
_cell_volume 2189.8(14)
_computing_cell_refinement 'Bruker SMART'
_computing_data_collection 'Bruker SMART'
_computing_data_reduction 'Bruker SHELXTL'
_computing_molecular_graphics 'Bruker SHELXTL'
_computing_publication_material 'Bruker SHELXTL'
_computing_structure_refinement 'SHELXL-97 (Sheldrick, 1997)'
_computing_structure_solution 'SHELXS-97 (Sheldrick, 1990)'
_diffrn_ambient_temperature 293(2)
_diffrn_measured_fraction_theta_full 0.971
_diffrn_measured_fraction_theta_max 0.971
_diffrn_measurement_device_type 'CCD area detector'
_diffrn_measurement_method 'phi and omega scans'
_diffrn_radiation_monochromator graphite
_diffrn_radiation_source 'fine-focus sealed tube'
_diffrn_radiation_type MoK\a
_diffrn_radiation_wavelength 0.71073
_diffrn_reflns_av_R_equivalents 0.0851
_diffrn_reflns_av_sigmaI/netI 0.3445
_diffrn_reflns_limit_h_max 8
_diffrn_reflns_limit_h_min -9
_diffrn_reflns_limit_k_max 16
_diffrn_reflns_limit_k_min -17
_diffrn_reflns_limit_l_max 23
_diffrn_reflns_limit_l_min -19
_diffrn_reflns_number 8935
_diffrn_reflns_theta_full 25.03
_diffrn_reflns_theta_max 25.03
_diffrn_reflns_theta_min 2.62
_exptl_absorpt_coefficient_mu 1.641
_exptl_absorpt_correction_T_max 0.7909
_exptl_absorpt_correction_T_min 0.6845
_exptl_absorpt_correction_type multi-scan
_exptl_absorpt_process_details SADABS
_exptl_crystal_density_diffrn 1.535
_exptl_crystal_F_000 1018
_exptl_crystal_size_max 0.25
_exptl_crystal_size_mid 0.20
_exptl_crystal_size_min 0.15
_refine_diff_density_max 0.429
_refine_diff_density_min -0.355
_refine_diff_density_rms 0.095
_refine_ls_extinction_method none
_refine_ls_goodness_of_fit_ref 0.862
_refine_ls_hydrogen_treatment mixed
_refine_ls_matrix_type full
_refine_ls_number_parameters 477
_refine_ls_number_reflns 7520
_refine_ls_number_restraints 1
_refine_ls_restrained_S_all 0.862
_refine_ls_R_factor_all 0.2744
_refine_ls_R_factor_gt 0.0737
_refine_ls_shift/su_max 0.067
_refine_ls_shift/su_mean 0.009
_refine_ls_structure_factor_coef Fsqd
_refine_ls_weighting_details 'calc w=1/[\s^2^(Fo^2^)+(0.0450P)^2^+0.0000P] where P=(Fo^2^+2Fc^2^)/3'
_refine_ls_weighting_scheme calc
_refine_ls_wR_factor_gt 0.1197
_refine_ls_wR_factor_ref 0.1665
_reflns_number_gt 2150
_reflns_number_total 7520
_reflns_threshold_expression >2sigma(I)
_cod_data_source_file ja020151x_1.cif
_cod_data_source_block 010917a
_cod_original_cell_volume 2189.7(14)
_cod_original_formula_sum 'C28.50 H22 Fe4 N0 O14.50 S6'
_cod_database_code 4114762

loop_
_symmetry_equiv_pos_as_xyz
'x, y, z'
'-x, -y, -z'

loop_
_atom_site_label
_atom_site_type_symbol
_atom_site_fract_x
_atom_site_fract_y
_atom_site_fract_z
_atom_site_U_iso_or_equiv
_atom_site_adp_type
_atom_site_occupancy
_atom_site_symmetry_multiplicity
_atom_site_calc_flag
_atom_site_refinement_flags
Fe1 Fe 0.3722(2) 1.32369(12) 0.31420(9) 0.0516(5) Uani 1 1 d .
Fe2 Fe 0.1689(2) 1.32915(12) 0.40713(9) 0.0520(6) Uani 1 1 d .
Fe3 Fe -0.0829(2) 0.61686(13) 0.11051(9) 0.0573(6) Uani 1 1 d .
Fe4 Fe -0.2535(3) 0.62406(13) 0.21519(10) 0.0637(6) Uani 1 1 d .
S1 S -0.0159(4) 1.2691(2) 0.29544(16) 0.0572(9) Uani 1 1 d .
S2 S 0.2728(4) 1.2049(2) 0.36220(16) 0.0617(10) Uani 1 1 d .
S3 S 0.1198(4) 1.2510(2) 0.15919(16) 0.0606(10) Uani 1 1 d .
S4 S -0.2359(4) 0.7341(2) 0.01566(15) 0.0592(10) Uani 1 1 d .
S5 S -0.3486(5) 0.7208(2) 0.15267(17) 0.0646(10) Uani 1 1 d .
S6 S 0.0037(4) 0.7223(2) 0.22260(16) 0.0655(10) Uani 1 1 d .
O1 O 0.5405(13) 1.2505(8) 0.1978(6) 0.115(4) Uani 1 1 d .
O2 O 0.3618(12) 1.5134(7) 0.2987(5) 0.085(3) Uani 1 1 d .
O3 O 0.7057(14) 1.4018(8) 0.4171(5) 0.108(4) Uani 1 1 d .
O4 O 0.1059(13) 1.5183(7) 0.4175(5) 0.096(4) Uani 1 1 d .
O5 O 0.4408(13) 1.4118(6) 0.5351(5) 0.088(3) Uani 1 1 d .
O6 O -0.0905(15) 1.2508(9) 0.4812(6) 0.123(4) Uani 1 1 d .
O7 O 0.1740(16) 0.7012(8) 0.0363(7) 0.116(4) Uani 1 1 d .
O8 O -0.3321(13) 0.4653(7) -0.0014(5) 0.085(3) Uani 1 1 d .
O9 O 0.0848(15) 0.4727(8) 0.1426(6) 0.125(5) Uani 1 1 d .
O10 O -0.5489(15) 0.4666(9) 0.1375(6) 0.117(4) Uani 1 1 d .
O11 O -0.1265(17) 0.4866(10) 0.2753(7) 0.149(5) Uani 1 1 d .
O12 O -0.3485(15) 0.7094(7) 0.3496(5) 0.118(4) Uani 1 1 d .
O13 O 0.2558(18) 0.8257(11) 0.3846(7) 0.135(4) Uani 1 1 d .
O14 O 0.288(2) 1.0349(11) 0.4255(7) 0.178(7) Uani 1 1 d .
C1 C 0.4771(18) 1.2789(10) 0.2432(6) 0.069(4) Uani 1 1 d .
C2 C 0.3678(14) 1.4417(10) 0.3058(6) 0.055(4) Uani 1 1 d .
C3 C 0.5749(19) 1.3731(10) 0.3782(7) 0.069(4) Uani 1 1 d .
C4 C 0.1282(16) 1.4461(9) 0.4131(5) 0.050(4) Uani 1 1 d .
C5 C 0.3359(17) 1.3804(9) 0.4833(7) 0.062(4) Uani 1 1 d .
C6 C 0.023(2) 1.2851(11) 0.4522(7) 0.079(5) Uani 1 1 d .
C7 C 0.070(2) 0.6637(11) 0.0647(8) 0.077(5) Uani 1 1 d .
C8 C -0.230(2) 0.5242(11) 0.0444(8) 0.078(5) Uani 1 1 d .
C9 C 0.0225(18) 0.5317(11) 0.1313(7) 0.077(4) Uani 1 1 d .
C10 C -0.433(2) 0.5301(13) 0.1677(8) 0.087(5) Uani 1 1 d .
C11 C -0.175(2) 0.5393(12) 0.2500(8) 0.095(5) Uani 1 1 d .
C12 C -0.3172(17) 0.6759(10) 0.2924(8) 0.082(5) Uani 1 1 d .
C13 C 0.1393(16) 1.2745(7) 0.2498(6) 0.060(4) Uani 1 1 d .
C14 C -0.1073(16) 1.2155(8) 0.1217(6) 0.068(4) Uani 1 1 d .
H14A H -0.1644 1.2423 0.1591 0.082 Uiso 1 1 calc R
H14B H -0.1269 1.2438 0.0824 0.082 Uiso 1 1 calc R
C15 C -0.1899(16) 1.1078(9) 0.0926(7) 0.057(4) Uani 1 1 d .
C16 C -0.247(3) 1.0532(12) 0.1347(9) 0.169(10) Uani 1 1 d .
H16A H -0.2465 1.0832 0.1829 0.203 Uiso 1 1 calc R
C17 C -0.307(3) 0.9540(12) 0.1084(9) 0.167(10) Uani 1 1 d .
H17A H -0.3396 0.9190 0.1401 0.200 Uiso 1 1 calc R
C18 C -0.3192(16) 0.9071(10) 0.0388(7) 0.060(4) Uani 1 1 d .
C19 C -0.265(3) 0.9677(13) -0.0047(7) 0.144(8) Uani 1 1 d .
H19A H -0.2698 0.9396 -0.0537 0.173 Uiso 1 1 calc R
C20 C -0.209(3) 1.0600(12) 0.0212(8) 0.156(9) Uani 1 1 d .
H20A H -0.1804 1.0956 -0.0106 0.187 Uiso 1 1 calc R
C21 C -0.3984(16) 0.8013(9) 0.0118(6) 0.076(4) Uani 1 1 d .
H21A H -0.4605 0.7845 -0.0380 0.092 Uiso 1 1 calc R
H21B H -0.4796 0.7831 0.0412 0.092 Uiso 1 1 calc R
C22 C -0.2335(13) 0.6984(7) 0.0919(5) 0.043(3) Uani 1 1 d .
C23 C 0.1831(16) 0.6970(10) 0.2771(7) 0.078(4) Uani 1 1 d .
H23A H 0.1712 0.6284 0.2615 0.093 Uiso 1 1 calc R
H23B H 0.2894 0.7290 0.2665 0.093 Uiso 1 1 calc R
C24 C 0.195(2) 0.7261(13) 0.3534(9) 0.117(6) Uani 1 1 d .
H24A H 0.0833 0.7041 0.3638 0.141 Uiso 1 1 calc R
H24B H 0.2714 0.6954 0.3758 0.141 Uiso 1 1 calc R
C25 C 0.135(3) 0.8713(17) 0.3950(12) 0.149(9) Uani 1 1 d .
H25A H 0.0420 0.8313 0.4087 0.178 Uiso 1 1 calc R
H25B H 0.0900 0.8827 0.3500 0.178 Uiso 1 1 calc R
C26 C 0.202(4) 0.960(2) 0.4503(13) 0.185(10) Uani 1 1 d .
H26A H 0.2805 0.9520 0.4889 0.222 Uiso 1 1 calc R
H26B H 0.1087 0.9789 0.4708 0.222 Uiso 1 1 calc R
C27 C 0.362(2) 1.1337(12) 0.4725(8) 0.117(6) Uani 1 1 d .
H27A H 0.2741 1.1590 0.4926 0.140 Uiso 1 1 calc R
H27B H 0.4490 1.1351 0.5125 0.140 Uiso 1 1 calc R
C28 C 0.4366(16) 1.1910(9) 0.4295(7) 0.071(4) Uani 1 1 d .
H28A H 0.5140 1.1606 0.4049 0.085 Uiso 1 1 calc R
H28B H 0.5024 1.2539 0.4611 0.085 Uiso 1 1 calc R
O31 O 0.491(3) 0.9790(18) 0.2652(13) 0.158(9) Uiso 0.50 1 d PD
C31 C 0.650(4) 0.986(3) 0.308(2) 0.191(18) Uiso 0.50 1 d PD

loop_
_atom_site_aniso_label
_atom_site_aniso_U_11
_atom_site_aniso_U_22
_atom_site_aniso_U_33
_atom_site_aniso_U_23
_atom_site_aniso_U_13
_atom_site_aniso_U_12
Fe1 0.0437(13) 0.0487(12) 0.0514(11) 0.0025(9) 0.0011(10) 0.0097(10)
Fe2 0.0528(14) 0.0472(12) 0.0491(12) 0.0104(10) 0.0033(10) 0.0088(10)
Fe3 0.0625(15) 0.0548(13) 0.0555(12) 0.0169(11) 0.0037(11) 0.0214(12)
Fe4 0.0694(16) 0.0580(14) 0.0542(13) 0.0192(11) 0.0044(11) 0.0004(12)
S1 0.048(2) 0.063(2) 0.049(2) 0.0082(18) 0.0010(17) 0.0081(19)
S2 0.066(3) 0.038(2) 0.068(2) 0.0062(18) -0.0085(19) 0.0116(19)
S3 0.065(3) 0.063(2) 0.043(2) 0.0109(17) 0.0010(18) 0.007(2)
S4 0.080(3) 0.052(2) 0.046(2) 0.0148(17) 0.0076(18) 0.022(2)
S5 0.072(3) 0.073(3) 0.055(2) 0.0159(19) 0.016(2) 0.033(2)
S6 0.071(3) 0.057(2) 0.053(2) 0.0180(18) -0.0053(18) -0.002(2)
O1 0.075(9) 0.147(11) 0.086(8) -0.031(7) 0.010(6) 0.032(7)
O2 0.096(8) 0.051(7) 0.110(8) 0.040(6) 0.006(6) 0.013(6)
O3 0.084(9) 0.116(9) 0.096(8) 0.011(7) -0.042(6) 0.027(7)
O4 0.132(10) 0.050(7) 0.099(7) 0.018(6) -0.006(6) 0.033(7)
O5 0.099(9) 0.072(7) 0.062(6) 0.006(5) -0.024(6) 0.002(6)
O6 0.092(10) 0.160(11) 0.109(9) 0.049(8) 0.032(7) 0.000(8)
O7 0.112(11) 0.130(10) 0.157(11) 0.082(9) 0.067(8) 0.064(8)
O8 0.088(9) 0.071(8) 0.092(7) 0.009(6) 0.001(6) 0.043(7)
O9 0.143(11) 0.079(8) 0.159(10) 0.037(7) -0.007(8) 0.058(8)
O10 0.088(10) 0.121(10) 0.095(8) 0.021(7) -0.012(7) -0.032(7)
O11 0.182(14) 0.153(12) 0.136(10) 0.087(9) -0.004(9) 0.062(10)
O12 0.164(12) 0.084(8) 0.073(7) 0.000(6) 0.044(8) -0.020(7)
O13 0.147(13) 0.075(10) 0.157(11) 0.013(9) 0.015(9) 0.010(9)
O14 0.28(2) 0.088(11) 0.117(11) 0.017(10) -0.047(11) 0.025(12)
C1 0.082(12) 0.085(11) 0.033(8) 0.000(8) 0.021(7) 0.024(9)
C2 0.029(8) 0.068(10) 0.059(8) 0.014(8) -0.002(6) 0.008(8)
C3 0.060(12) 0.084(11) 0.056(9) 0.007(8) 0.003(8) 0.027(10)
C4 0.067(10) 0.043(9) 0.019(6) 0.002(7) -0.006(6) -0.012(8)
C5 0.055(10) 0.042(9) 0.063(9) 0.005(7) -0.019(8) -0.004(7)
C6 0.078(13) 0.100(13) 0.066(10) 0.023(9) 0.014(9) 0.040(11)
C7 0.087(14) 0.084(12) 0.081(11) 0.033(9) 0.027(10) 0.051(11)
C8 0.080(13) 0.059(11) 0.070(10) -0.005(8) -0.015(9) 0.014(9)
C9 0.075(12) 0.084(12) 0.070(9) 0.022(9) 0.009(8) 0.020(10)
C10 0.060(13) 0.126(16) 0.064(10) 0.043(11) 0.006(9) -0.007(11)
C11 0.119(15) 0.097(14) 0.063(11) 0.025(10) 0.010(9) 0.018(12)
C12 0.057(11) 0.082(12) 0.070(11) 0.008(10) 0.003(9) -0.033(8)
C13 0.085(11) 0.023(7) 0.089(10) 0.027(7) 0.034(8) 0.029(7)
C14 0.086(11) 0.042(9) 0.064(8) 0.017(7) -0.007(7) 0.003(8)
C15 0.080(11) 0.038(8) 0.050(9) 0.018(8) 0.000(7) 0.015(8)
C16 0.35(3) 0.042(12) 0.083(13) 0.013(11) 0.031(15) -0.009(15)
C17 0.35(3) 0.042(12) 0.063(12) 0.001(10) -0.019(14) 0.007(15)
C18 0.071(10) 0.048(9) 0.045(8) -0.004(8) -0.016(7) 0.020(8)
C19 0.32(3) 0.058(12) 0.016(8) -0.001(9) 0.009(11) -0.001(15)
C20 0.32(3) 0.053(12) 0.043(11) 0.011(9) -0.050(13) -0.001(15)
C21 0.056(10) 0.067(11) 0.075(9) -0.001(8) -0.022(7) 0.002(8)
C22 0.031(8) 0.046(8) 0.042(7) 0.005(6) 0.002(6) -0.001(6)
C23 0.051(10) 0.072(10) 0.080(10) 0.017(9) -0.021(8) -0.015(8)
C24 0.142(18) 0.076(15) 0.091(13) 0.008(11) -0.011(11) -0.016(12)
C25 0.20(3) 0.080(18) 0.16(2) 0.028(15) 0.022(19) 0.036(18)
C26 0.25(3) 0.18(3) 0.16(2) 0.08(2) 0.06(2) 0.08(3)
C27 0.176(19) 0.056(12) 0.091(12) 0.018(11) -0.026(12) 0.011(12)
C28 0.070(11) 0.053(9) 0.085(10) 0.030(8) 0.010(8) 0.004(8)

loop_
_atom_type_symbol
_atom_type_description
_atom_type_scat_dispersion_real
_atom_type_scat_dispersion_imag
_atom_type_scat_source
C C 0.0033 0.0016 'International Tables Vol C Tables 4.2.6.8 and 6.1.1.4'
H H 0.0000 0.0000 'International Tables Vol C Tables 4.2.6.8 and 6.1.1.4'
N N 0.0061 0.0033 'International Tables Vol C Tables 4.2.6.8 and 6.1.1.4'
O O 0.0106 0.0060 'International Tables Vol C Tables 4.2.6.8 and 6.1.1.4'
S S 0.1246 0.1234 'International Tables Vol C Tables 4.2.6.8 and 6.1.1.4'
Fe Fe 0.3463 0.8444 'International Tables Vol C Tables 4.2.6.8 and 6.1.1.4'

loop_
_geom_angle_atom_site_label_1
_geom_angle_atom_site_label_2
_geom_angle_atom_site_label_3
_geom_angle
C3 Fe1 C2 91.6(6)
C3 Fe1 C1 90.7(6)
C2 Fe1 C1 103.1(6)
C3 Fe1 C13 175.2(5)
C2 Fe1 C13 86.8(5)
C1 Fe1 C13 94.1(5)
C3 Fe1 S2 95.7(4)
C2 Fe1 S2 147.1(4)
C1 Fe1 S2 108.8(5)
C13 Fe1 S2 83.4(3)
C3 Fe1 Fe2 98.6(4)
C2 Fe1 Fe2 93.0(4)
C1 Fe1 Fe2 161.2(5)
C13 Fe1 Fe2 77.0(3)
S2 Fe1 Fe2 54.23(10)
C6 Fe2 C5 95.5(7)
C6 Fe2 C4 99.9(6)
C5 Fe2 C4 90.9(5)
C6 Fe2 S2 104.0(5)
C5 Fe2 S2 94.0(4)
C4 Fe2 S2 154.9(4)
C6 Fe2 S1 94.4(5)
C5 Fe2 S1 170.0(5)
C4 Fe2 S1 88.5(3)
S2 Fe2 S1 82.50(12)
C6 Fe2 Fe1 157.0(5)
C5 Fe2 Fe1 94.2(5)
C4 Fe2 Fe1 100.7(4)
S2 Fe2 Fe1 54.44(10)
S1 Fe2 Fe1 76.21(11)
C8 Fe3 C7 104.8(7)
C8 Fe3 C9 88.7(6)
C7 Fe3 C9 94.6(6)
C8 Fe3 C22 86.5(5)
C7 Fe3 C22 94.7(5)
C9 Fe3 C22 170.3(6)
C8 Fe3 S6 152.5(5)
C7 Fe3 S6 102.0(5)
C9 Fe3 S6 95.4(4)
C22 Fe3 S6 85.1(3)
C8 Fe3 Fe4 98.3(5)
C7 Fe3 Fe4 154.8(5)
C9 Fe3 Fe4 95.9(4)
C22 Fe3 Fe4 76.5(3)
S6 Fe3 Fe4 54.29(11)
C10 Fe4 C12 102.8(7)
C10 Fe4 C11 87.2(7)
C12 Fe4 C11 95.7(7)
C10 Fe4 S6 152.2(5)
C12 Fe4 S6 104.3(5)
C11 Fe4 S6 96.2(6)
C10 Fe4 S5 89.4(5)
C12 Fe4 S5 93.2(5)
C11 Fe4 S5 171.0(5)
S6 Fe4 S5 82.98(14)
C10 Fe4 Fe3 97.6(5)
C12 Fe4 Fe3 156.8(5)
C11 Fe4 Fe3 96.2(5)
S6 Fe4 Fe3 54.58(10)
S5 Fe4 Fe3 75.93(10)
C13 S1 Fe2 93.7(5)
C28 S2 Fe2 112.4(4)
C28 S2 Fe1 112.8(5)
Fe2 S2 Fe1 71.32(11)
C13 S3 C14 105.9(6)
C22 S4 C21 107.6(5)
C22 S5 Fe4 93.1(4)
C23 S6 Fe4 113.8(4)
C23 S6 Fe3 111.5(5)
Fe4 S6 Fe3 71.13(12)
C25 O13 C24 115.1(18)
C26 O14 C27 122.9(19)
O1 C1 Fe1 178.8(12)
O2 C2 Fe1 177.9(12)
O3 C3 Fe1 177.3(13)
O4 C4 Fe2 178.9(13)
O5 C5 Fe2 176.8(13)
O6 C6 Fe2 176.1(13)
O7 C7 Fe3 175.7(14)
O8 C8 Fe3 176.6(13)
O9 C9 Fe3 176.7(13)
O10 C10 Fe4 177.8(16)
O11 C11 Fe4 176.9(16)
O12 C12 Fe4 173.4(14)
S1 C13 S3 127.2(8)
S1 C13 Fe1 113.1(6)
S3 C13 Fe1 119.5(7)
C15 C14 S3 115.7(8)
C16 C15 C20 115.6(14)
C16 C15 C14 123.3(12)
C20 C15 C14 121.1(13)
C15 C16 C17 122.1(16)
C18 C17 C16 121.9(17)
C17 C18 C19 114.3(14)
C17 C18 C21 119.7(15)
C19 C18 C21 125.8(12)
C20 C19 C18 122.7(13)
C19 C20 C15 123.2(15)
C18 C21 S4 111.5(9)
S5 C22 S4 127.0(6)
S5 C22 Fe3 114.2(6)
S4 C22 Fe3 118.7(6)
C24 C23 S6 115.3(11)
O13 C24 C23 113.3(14)
O13 C25 C26 111(2)
C25 C26 O14 113(2)
C28 C27 O14 108.1(14)
C27 C28 S2 111.4(10)

loop_
_geom_bond_atom_site_label_1
_geom_bond_atom_site_label_2
_geom_bond_distance
Fe1 C3 1.808(15)
Fe1 C2 1.816(15)
Fe1 C1 1.792(14)
Fe1 C13 1.999(13)
Fe1 S2 2.248(4)
Fe1 Fe2 2.618(3)
Fe2 C6 1.686(18)
Fe2 C5 1.745(13)
Fe2 C4 1.827(14)
Fe2 S2 2.243(3)
Fe2 S1 2.303(3)
Fe3 C8 1.718(15)
Fe3 C7 1.756(18)
Fe3 C9 1.782(15)
Fe3 C22 1.976(10)
Fe3 S6 2.252(4)
Fe3 Fe4 2.615(3)
Fe4 C10 1.742(18)
Fe4 C12 1.713(16)
Fe4 C11 1.772(17)
Fe4 S6 2.244(4)
Fe4 S5 2.297(3)
S1 C13 1.646(12)
S2 C28 1.823(12)
S3 C13 1.682(12)
S3 C14 1.807(12)
S4 C22 1.691(10)
S4 C21 1.842(12)
S5 C22 1.627(10)
S6 C23 1.855(11)
O1 C1 1.124(11)
O2 C2 1.122(12)
O3 C3 1.145(13)
O4 C4 1.116(12)
O5 C5 1.146(11)
O6 C6 1.235(16)
O7 C7 1.185(15)
O8 C8 1.155(13)
O9 C9 1.163(13)
O10 C10 1.142(16)
O11 C11 1.138(14)
O12 C12 1.185(14)
O13 C25 1.33(2)
O13 C24 1.397(17)
O14 C26 1.40(2)
O14 C27 1.465(17)
C14 C15 1.519(15)
C15 C16 1.347(18)
C15 C20 1.360(16)
C16 C17 1.386(19)
C17 C18 1.334(17)
C18 C19 1.426(18)
C18 C21 1.489(16)
C19 C20 1.290(18)
C23 C24 1.418(16)
C25 C26 1.42(3)
C27 C28 1.436(17)
O31 C31 1.412(10)

loop_
_geom_torsion_atom_site_label_1
_geom_torsion_atom_site_label_2
_geom_torsion_atom_site_label_3
_geom_torsion_atom_site_label_4
_geom_torsion
C3 Fe1 Fe2 C6 -113.6(13)
C2 Fe1 Fe2 C6 154.4(12)
C1 Fe1 Fe2 C6 5.2(18)
C13 Fe1 Fe2 C6 68.4(12)
S2 Fe1 Fe2 C6 -22.8(12)
C3 Fe1 Fe2 C5 1.2(6)
C2 Fe1 Fe2 C5 -90.9(5)
C1 Fe1 Fe2 C5 120.0(13)
C13 Fe1 Fe2 C5 -176.9(5)
S2 Fe1 Fe2 C5 92.0(4)
C3 Fe1 Fe2 C4 92.9(6)
C2 Fe1 Fe2 C4 0.8(5)
C1 Fe1 Fe2 C4 -148.3(13)
C13 Fe1 Fe2 C4 -85.2(5)
S2 Fe1 Fe2 C4 -176.3(4)
C3 Fe1 Fe2 S2 -90.8(4)
C2 Fe1 Fe2 S2 177.2(4)
C1 Fe1 Fe2 S2 28.0(13)
C13 Fe1 Fe2 S2 91.1(3)
C3 Fe1 Fe2 S1 178.6(4)
C2 Fe1 Fe2 S1 86.6(4)
C1 Fe1 Fe2 S1 -62.6(13)
C13 Fe1 Fe2 S1 0.5(3)
S2 Fe1 Fe2 S1 -90.59(14)
C8 Fe3 Fe4 C10 0.8(7)
C7 Fe3 Fe4 C10 157.1(12)
C9 Fe3 Fe4 C10 -88.7(7)
C22 Fe3 Fe4 C10 85.2(6)
S6 Fe3 Fe4 C10 178.8(5)
C8 Fe3 Fe4 C12 -150.7(13)
C7 Fe3 Fe4 C12 5.6(16)
C9 Fe3 Fe4 C12 119.7(13)
C22 Fe3 Fe4 C12 -66.3(13)
S6 Fe3 Fe4 C12 27.3(12)
C8 Fe3 Fe4 C11 88.8(7)
C7 Fe3 Fe4 C11 -114.9(12)
C9 Fe3 Fe4 C11 -0.7(7)
C22 Fe3 Fe4 C11 173.2(6)
S6 Fe3 Fe4 C11 -93.2(5)
C8 Fe3 Fe4 S6 -178.0(5)
C7 Fe3 Fe4 S6 -21.7(11)
C9 Fe3 Fe4 S6 92.4(5)
C22 Fe3 Fe4 S6 -93.7(3)
C8 Fe3 Fe4 S5 -86.7(5)
C7 Fe3 Fe4 S5 69.6(10)
C9 Fe3 Fe4 S5 -176.2(5)
C22 Fe3 Fe4 S5 -2.3(3)
S6 Fe3 Fe4 S5 91.35(15)
C6 Fe2 S1 C13 -159.4(6)
C5 Fe2 S1 C13 14(2)
C4 Fe2 S1 C13 100.8(5)
S2 Fe2 S1 C13 -55.8(4)
Fe1 Fe2 S1 C13 -0.6(3)
C6 Fe2 S2 C28 -81.3(7)
C5 Fe2 S2 C28 15.4(6)
C4 Fe2 S2 C28 116.2(10)
S1 Fe2 S2 C28 -174.0(5)
Fe1 Fe2 S2 C28 107.6(5)
C6 Fe2 S2 Fe1 171.0(5)
C5 Fe2 S2 Fe1 -92.3(4)
C4 Fe2 S2 Fe1 8.6(9)
S1 Fe2 S2 Fe1 78.37(12)
C3 Fe1 S2 C28 -10.5(6)
C2 Fe1 S2 C28 -112.3(8)
C1 Fe1 S2 C28 82.1(6)
C13 Fe1 S2 C28 174.2(5)
Fe2 Fe1 S2 C28 -107.1(5)
C3 Fe1 S2 Fe2 96.5(4)
C2 Fe1 S2 Fe2 -5.2(7)
C1 Fe1 S2 Fe2 -170.8(4)
C13 Fe1 S2 Fe2 -78.8(3)
C10 Fe4 S5 C22 -95.3(6)
C12 Fe4 S5 C22 161.9(6)
C11 Fe4 S5 C22 -27(4)
S6 Fe4 S5 C22 57.9(4)
Fe3 Fe4 S5 C22 2.7(4)
C10 Fe4 S6 C23 -108.3(12)
C12 Fe4 S6 C23 84.9(7)
C11 Fe4 S6 C23 -12.6(7)
S5 Fe4 S6 C23 176.5(5)
Fe3 Fe4 S6 C23 -105.8(5)
C10 Fe4 S6 Fe3 -2.5(11)
C12 Fe4 S6 Fe3 -169.2(5)
C11 Fe4 S6 Fe3 93.2(5)
S5 Fe4 S6 Fe3 -77.70(11)
C8 Fe3 S6 C23 113.2(11)
C7 Fe3 S6 C23 -80.3(6)
C9 Fe3 S6 C23 15.6(7)
C22 Fe3 S6 C23 -174.1(6)
Fe4 Fe3 S6 C23 108.9(5)
C8 Fe3 S6 Fe4 4.3(10)
C7 Fe3 S6 Fe4 170.7(4)
C9 Fe3 S6 Fe4 -93.4(5)
C22 Fe3 S6 Fe4 76.9(3)
C3 Fe1 C1 O1 -169(100)
C2 Fe1 C1 O1 -78(69)
C13 Fe1 C1 O1 10(69)
S2 Fe1 C1 O1 94(69)
Fe2 Fe1 C1 O1 71(70)
C3 Fe1 C2 O2 158(35)
C1 Fe1 C2 O2 67(35)
C13 Fe1 C2 O2 -27(35)
S2 Fe1 C2 O2 -99(35)
Fe2 Fe1 C2 O2 -103(35)
C2 Fe1 C3 O3 -128(31)
C1 Fe1 C3 O3 -25(31)
C13 Fe1 C3 O3 162(27)
S2 Fe1 C3 O3 84(31)
Fe2 Fe1 C3 O3 139(31)
C6 Fe2 C4 O4 112(62)
C5 Fe2 C4 O4 17(62)
S2 Fe2 C4 O4 -85(62)
S1 Fe2 C4 O4 -153(62)
Fe1 Fe2 C4 O4 -78(62)
C6 Fe2 C5 O5 10(21)
C4 Fe2 C5 O5 111(21)
S2 Fe2 C5 O5 -94(21)
S1 Fe2 C5 O5 -163(19)
Fe1 Fe2 C5 O5 -149(21)
C5 Fe2 C6 O6 178(100)
C4 Fe2 C6 O6 86(19)
S2 Fe2 C6 O6 -87(19)
S1 Fe2 C6 O6 -4(19)
Fe1 Fe2 C6 O6 -68(19)
C8 Fe3 C7 O7 138(20)
C9 Fe3 C7 O7 -133(20)
C22 Fe3 C7 O7 50(20)
S6 Fe3 C7 O7 -36(20)
Fe4 Fe3 C7 O7 -18(21)
C7 Fe3 C8 O8 -73(26)
C9 Fe3 C8 O8 -167(26)
C22 Fe3 C8 O8 21(26)
S6 Fe3 C8 O8 94(26)
Fe4 Fe3 C8 O8 97(26)
C8 Fe3 C9 O9 -8(23)
C7 Fe3 C9 O9 -113(23)
C22 Fe3 C9 O9 52(25)
S6 Fe3 C9 O9 145(23)
Fe4 Fe3 C9 O9 90(23)
C12 Fe4 C10 O10 -93(42)
C11 Fe4 C10 O10 2(42)
S6 Fe4 C10 O10 100(42)
S5 Fe4 C10 O10 174(100)
Fe3 Fe4 C10 O10 98(42)
C10 Fe4 C11 O11 -106(31)
C12 Fe4 C11 O11 -4(31)
S6 Fe4 C11 O11 102(31)
S5 Fe4 C11 O11 -174(28)
Fe3 Fe4 C11 O11 157(31)
C10 Fe4 C12 O12 118(11)
C11 Fe4 C12 O12 30(11)
S6 Fe4 C12 O12 -68(11)
S5 Fe4 C12 O12 -152(11)
Fe3 Fe4 C12 O12 -91(11)
Fe2 S1 C13 S3 -174.7(6)
Fe2 S1 C13 Fe1 0.9(5)
C14 S3 C13 S1 -1.4(8)
C14 S3 C13 Fe1 -176.8(6)
C3 Fe1 C13 S1 -25(7)
C2 Fe1 C13 S1 -94.6(6)
C1 Fe1 C13 S1 162.5(6)
S2 Fe1 C13 S1 54.0(5)
Fe2 Fe1 C13 S1 -0.8(4)
C3 Fe1 C13 S3 151(6)
C2 Fe1 C13 S3 81.4(6)
C1 Fe1 C13 S3 -21.5(7)
S2 Fe1 C13 S3 -130.1(5)
Fe2 Fe1 C13 S3 175.2(6)
C13 S3 C14 C15 -98.2(9)
S3 C14 C15 C16 85.6(17)
S3 C14 C15 C20 -93.8(15)
C20 C15 C16 C17 6(3)
C14 C15 C16 C17 -173.7(17)
C15 C16 C17 C18 -3(3)
C16 C17 C18 C19 0(3)
C16 C17 C18 C21 -174.7(18)
C17 C18 C19 C20 0(3)
C21 C18 C19 C20 174.5(18)
C18 C19 C20 C15 3(3)
C16 C15 C20 C19 -6(3)
C14 C15 C20 C19 173.9(18)
C17 C18 C21 S4 -93.9(15)
C19 C18 C21 S4 91.7(15)
C22 S4 C21 C18 99.0(10)
Fe4 S5 C22 S4 174.0(7)
Fe4 S5 C22 Fe3 -3.8(5)
C21 S4 C22 S5 -1.5(9)
C21 S4 C22 Fe3 176.3(6)
C8 Fe3 C22 S5 102.8(8)
C7 Fe3 C22 S5 -152.6(7)
C9 Fe3 C22 S5 42(3)
S6 Fe3 C22 S5 -51.0(5)
Fe4 Fe3 C22 S5 3.5(5)
C8 Fe3 C22 S4 -75.2(8)
C7 Fe3 C22 S4 29.4(8)
C9 Fe3 C22 S4 -136(3)
S6 Fe3 C22 S4 131.0(6)
Fe4 Fe3 C22 S4 -174.6(6)
Fe4 S6 C23 C24 -74.1(12)
Fe3 S6 C23 C24 -152.3(11)
C25 O13 C24 C23 96.8(18)
S6 C23 C24 O13 -73.6(17)
C24 O13 C25 C26 156.9(17)
O13 C25 C26 O14 82(2)
C27 O14 C26 C25 178.0(18)
C26 O14 C27 C28 -179.0(18)
O14 C27 C28 S2 68.2(14)
Fe2 S2 C28 C27 86.4(11)
Fe1 S2 C28 C27 164.7(9)
